data_4071183
loop_
_publ_author_name
'Poyatos, Macarena'
'McNamara, William'
'Incarvito, Chris'
'Clot, Eric'
'Peris, Eduardo'
'Crabtree, Robert H.'

_publ_section_title
;
 A Weak Donor, Planar Chelating Bitriazole N-Heterocyclic Carbene Ligand
 for Ruthenium(II), Palladium(II), and Rhodium
;
_journal_issue 9
_journal_name_full Organometallics
_journal_page_first 2128
_journal_paper_doi 10.1021/om800021c
_journal_volume 27
_journal_year 2008
_chemical_formula_sum 'C6 H8 N6'
_chemical_formula_weight 164.18
_chemical_name_systematic
; 
 ? 
;
_space_group_IT_number 15
_symmetry_cell_setting monoclinic
_symmetry_space_group_name_Hall '-C 2yc'
_symmetry_space_group_name_H-M 'C 1 2/c 1'
_atom_sites_solution_hydrogens geom
_atom_sites_solution_primary direct
_atom_sites_solution_secondary difmap
_audit_creation_method SHELXL-97
_cell_angle_alpha 90.00
_cell_angle_beta 93.52(3)
_cell_angle_gamma 90.00
_cell_formula_units_Z 4
_cell_length_a 15.068(3)
_cell_length_b 6.8810(14)
_cell_length_c 7.0171(14)
_cell_measurement_temperature 173(2)
_cell_volume 726.2(3)
_computing_cell_refinement Denzo
_computing_data_collection 'Nonius Collect'
_computing_data_reduction Denzo
_computing_molecular_graphics 'Bruker SHELXTL'
_computing_publication_material 'Bruker SHELXTL'
_computing_structure_refinement 'SHELXL-97 (Sheldrick, 1997)'
_computing_structure_solution 'SHELXS-97 (Sheldrick, 1990)'
_diffrn_ambient_temperature 173(2)
_diffrn_measured_fraction_theta_full 0.976
_diffrn_measured_fraction_theta_max 0.976
_diffrn_measurement_device_type 'Nonius KappaCCD'
_diffrn_measurement_method '\w scans'
_diffrn_radiation_monochromator graphite
_diffrn_radiation_source 'fine-focus sealed tube'
_diffrn_radiation_type MoK\a
_diffrn_radiation_wavelength 0.71073
_diffrn_reflns_av_R_equivalents 0.0323
_diffrn_reflns_av_sigmaI/netI 0.0537
_diffrn_reflns_limit_h_max 20
_diffrn_reflns_limit_h_min -20
_diffrn_reflns_limit_k_max 9
_diffrn_reflns_limit_k_min -6
_diffrn_reflns_limit_l_max 9
_diffrn_reflns_limit_l_min -9
_diffrn_reflns_number 1500
_diffrn_reflns_theta_full 28.99
_diffrn_reflns_theta_max 28.99
_diffrn_reflns_theta_min 4.31
_exptl_absorpt_coefficient_mu 0.106
_exptl_absorpt_correction_T_max 0.9916
_exptl_absorpt_correction_T_min 0.9792
_exptl_absorpt_correction_type none
_exptl_crystal_colour colorless
_exptl_crystal_density_diffrn 1.502
_exptl_crystal_density_method 'not measured'
_exptl_crystal_description blade
_exptl_crystal_F_000 344
_exptl_crystal_size_max 0.20
_exptl_crystal_size_mid 0.10
_exptl_crystal_size_min 0.08
_refine_diff_density_max 0.400
_refine_diff_density_min -0.406
_refine_diff_density_rms 0.061
_refine_ls_extinction_method none
_refine_ls_goodness_of_fit_ref 1.057
_refine_ls_hydrogen_treatment constr
_refine_ls_matrix_type full
_refine_ls_number_parameters 55
_refine_ls_number_reflns 953
_refine_ls_number_restraints 0
_refine_ls_restrained_S_all 1.057
_refine_ls_R_factor_all 0.0802
_refine_ls_R_factor_gt 0.0558
_refine_ls_shift/su_max 0.000
_refine_ls_shift/su_mean 0.000
_refine_ls_structure_factor_coef Fsqd
_refine_ls_weighting_details 'calc w=1/[\s^2^(Fo^2^)+(0.0810P)^2^+1.0740P] where P=(Fo^2^+2Fc^2^)/3'
_refine_ls_weighting_scheme calc
_refine_ls_wR_factor_gt 0.1534
_refine_ls_wR_factor_ref 0.1677
_reflns_number_gt 708
_reflns_number_total 953
_reflns_threshold_expression >2sigma(I)
_cod_data_source_file om800021c-file007.cif
_cod_data_source_block bm02
_cod_depositor_comments
;
The following automatic conversions were performed:

'_symmetry_cell_setting' value 'Monoclinic' changed to 'monoclinic'
according to /home/saulius/struct/CIF-dictionaries/cif_core.dic
dictionary named 'cif_core.dic' version 2.4.1 from 2010-06-29.

Automatic conversion script
Id: cif_fix_values 1715 2011-07-08 13:25:40Z adriana 
;
_cod_original_sg_symbol_H-M C2/c
_cod_database_code 4071183

loop_
_symmetry_equiv_pos_as_xyz
'x, y, z'
'-x, y, -z+1/2'
'x+1/2, y+1/2, z'
'-x+1/2, y+1/2, -z+1/2'
'-x, -y, -z'
'x, -y, z-1/2'
'-x+1/2, -y+1/2, -z'
'x+1/2, -y+1/2, z-1/2'

loop_
_atom_site_label
_atom_site_type_symbol
_atom_site_fract_x
_atom_site_fract_y
_atom_site_fract_z
_atom_site_U_iso_or_equiv
_atom_site_adp_type
_atom_site_occupancy
_atom_site_symmetry_multiplicity
_atom_site_calc_flag
_atom_site_refinement_flags
N1 N -0.07892(11) -0.1993(2) -0.0654(2) 0.0228(5) Uani 1 1 d .
N2 N -0.18388(11) 0.0245(3) -0.1473(2) 0.0243(5) Uani 1 1 d .
N3 N -0.10768(10) 0.1143(2) -0.0827(2) 0.0211(4) Uani 1 1 d .
C1 C -0.04552(12) -0.0212(3) -0.0358(3) 0.0188(5) Uani 1 1 d .
C2 C -0.16313(13) -0.1613(3) -0.1335(3) 0.0238(5) Uani 1 1 d .
H2A H -0.2043 -0.2614 -0.1689 0.029 Uiso 1 1 calc R
C3 C -0.10499(14) 0.3265(3) -0.0782(3) 0.0280(5) Uani 1 1 d .
H3A H -0.0462 0.3695 -0.0277 0.042 Uiso 1 1 calc R
H3B H -0.1504 0.3749 0.0039 0.042 Uiso 1 1 calc R
H3C H -0.1166 0.3773 -0.2078 0.042 Uiso 1 1 calc R

loop_
_atom_site_aniso_label
_atom_site_aniso_U_11
_atom_site_aniso_U_22
_atom_site_aniso_U_33
_atom_site_aniso_U_23
_atom_site_aniso_U_13
_atom_site_aniso_U_12
N1 0.0203(9) 0.0196(9) 0.0282(9) -0.0006(6) -0.0012(7) -0.0023(6)
N2 0.0174(9) 0.0262(10) 0.0287(9) -0.0011(7) -0.0036(6) -0.0007(7)
N3 0.0181(9) 0.0202(9) 0.0244(8) 0.0005(6) -0.0029(6) 0.0002(6)
C1 0.0189(10) 0.0170(10) 0.0201(9) 0.0000(7) -0.0003(7) 0.0005(7)
C2 0.0207(10) 0.0228(10) 0.0278(10) -0.0023(8) -0.0011(7) -0.0033(8)
C3 0.0257(11) 0.0180(10) 0.0397(12) 0.0005(9) -0.0023(8) 0.0028(8)

loop_
_atom_type_symbol
_atom_type_description
_atom_type_scat_dispersion_real
_atom_type_scat_dispersion_imag
_atom_type_scat_source
C C 0.0033 0.0016 'International Tables Vol C Tables 4.2.6.8 and 6.1.1.4'
H H 0.0000 0.0000 'International Tables Vol C Tables 4.2.6.8 and 6.1.1.4'
N N 0.0061 0.0033 'International Tables Vol C Tables 4.2.6.8 and 6.1.1.4'

loop_
_geom_angle_atom_site_label_1
_geom_angle_atom_site_label_2
_geom_angle_atom_site_label_3
_geom_angle
_geom_angle_site_symmetry_3
C1 N1 C2 102.37(17) .
C2 N2 N3 103.04(15) .
C1 N3 N2 109.09(17) .
C1 N3 C3 131.92(16) .
N2 N3 C3 118.97(16) .
N1 C1 N3 110.30(16) .
N1 C1 C1 125.0(2) 5
N3 C1 C1 124.7(2) 5
N2 C2 N1 115.20(18) .

loop_
_geom_bond_atom_site_label_1
_geom_bond_atom_site_label_2
_geom_bond_distance
_geom_bond_site_symmetry_2
N1 C1 1.336(2) .
N1 C2 1.354(3) .
N2 C2 1.318(3) .
N2 N3 1.357(2) .
N3 C1 1.348(2) .
N3 C3 1.460(2) .
C1 C1 1.461(4) 5
